data_4076679
loop_
_publ_author_name
'Freckmann, Dominique M. M.'
'Dub\'e, Tiffany'
'B\'erub\'e, Christian D.'
'Gambarotta, Sandro'
'Yap, Glenn P. A.'

_publ_section_title
;
 Cyclic Di- and Mixed-Valent Ytterbium Complexes Supported by Dipyrrolide
 Ligands
;
_journal_issue 6
_journal_name_full Organometallics
_journal_page_first 1240
_journal_page_last 1246
_journal_paper_doi 10.1021/om010928f
_journal_volume 21
_journal_year 2002
_chemical_formula_sum 'C168 H128 N16 Yb8'
_chemical_formula_weight 3755.18
_chemical_name_systematic ?
_space_group_IT_number 85
_symmetry_cell_setting tetragonal
_symmetry_space_group_name_Hall '-P 4a'
_symmetry_space_group_name_H-M 'P 4/n :2'
_atom_sites_solution_hydrogens geom
_atom_sites_solution_primary direct
_atom_sites_solution_secondary difmap
_audit_creation_method SHELXL-97
_cell_angle_alpha 90.00
_cell_angle_beta 90.00
_cell_angle_gamma 90.00
_cell_formula_units_Z 4
_cell_length_a 26.859(3)
_cell_length_b 26.859(3)
_cell_length_c 24.152(3)
_cell_measurement_reflns_used 'reflections from 60 data frames'
_cell_measurement_temperature 236(2)
_cell_measurement_theta_max 28.29
_cell_measurement_theta_min 1.47
_cell_volume 17423(4)
_computing_cell_refinement 'Bruker SMART'
_computing_data_collection 'Bruker SMART'
_computing_data_reduction 'Bruker SHELXTL'
_computing_molecular_graphics 'Bruker SHELXTL'
_computing_publication_material 'Bruker SHELXTL'
_computing_structure_refinement 'SHELXL-97 (Sheldrick, 1997)'
_computing_structure_solution 'SHELXS-97 (Sheldrick, 1990)'
_diffrn_ambient_temperature 236(2)
_diffrn_measured_fraction_theta_full 0.999
_diffrn_measured_fraction_theta_max 0.999
_diffrn_measurement_device_type 'CCD area detector'
_diffrn_measurement_method 'phi and omega scans'
_diffrn_radiation_monochromator graphite
_diffrn_radiation_source 'fine-focus sealed tube'
_diffrn_radiation_type MoK\a
_diffrn_radiation_wavelength 0.71073
_diffrn_reflns_av_R_equivalents 0.1513
_diffrn_reflns_av_sigmaI/netI 0.1219
_diffrn_reflns_limit_h_max 18
_diffrn_reflns_limit_h_min -17
_diffrn_reflns_limit_k_max 25
_diffrn_reflns_limit_k_min 0
_diffrn_reflns_limit_l_max 23
_diffrn_reflns_limit_l_min 0
_diffrn_reflns_number 136467
_diffrn_reflns_theta_full 20.00
_diffrn_reflns_theta_max 20.00
_diffrn_reflns_theta_min 1.13
_diffrn_standards_decay_% <1
_diffrn_standards_number '50 standard frames at start and end'
_exptl_absorpt_coefficient_mu 4.296
_exptl_absorpt_correction_T_max 0.928076
_exptl_absorpt_correction_T_min 0.616906
_exptl_absorpt_correction_type multi-scan
_exptl_absorpt_process_details 'Blessing,R., Acta Cryst. (1995) A51 33-38.'
_exptl_crystal_colour red
_exptl_crystal_density_diffrn 1.432
_exptl_crystal_density_method 'not measured'
_exptl_crystal_description block
_exptl_crystal_F_000 7232
_exptl_crystal_size_max 0.30
_exptl_crystal_size_mid 0.25
_exptl_crystal_size_min 0.20
_refine_diff_density_max 0.914
_refine_diff_density_min -0.762
_refine_diff_density_rms 0.170
_refine_ls_extinction_method none
_refine_ls_goodness_of_fit_ref 1.029
_refine_ls_hydrogen_treatment mixed
_refine_ls_matrix_type full
_refine_ls_number_parameters 865
_refine_ls_number_reflns 8142
_refine_ls_number_restraints 0
_refine_ls_restrained_S_all 1.029
_refine_ls_R_factor_all 0.0738
_refine_ls_R_factor_gt 0.0483
_refine_ls_shift/su_max 0.019
_refine_ls_shift/su_mean 0.006
_refine_ls_structure_factor_coef Fsqd
_refine_ls_weighting_details 'calc w=1/[\s^2^(Fo^2^)+(0.0800P)^2^+314.0993P] where P=(Fo^2^+2Fc^2^)/3'
_refine_ls_weighting_scheme calc
_refine_ls_wR_factor_gt 0.1475
_refine_ls_wR_factor_ref 0.1649
_reflns_number_gt 6023
_reflns_number_total 8142
_reflns_threshold_expression >2sigma(I)
_cod_data_source_file om010928f.cif
_cod_data_source_block sg287
_cod_depositor_comments
;
The following automatic conversions were performed:

'_symmetry_cell_setting' value 'Tetragonal' changed to 'tetragonal'
according to /home/saulius/struct/CIF-dictionaries/cif_core.dic
dictionary named 'cif_core.dic' version 2.4.1 from 2010-06-29.

Automatic conversion script
Id: cif_fix_values 1715 2011-07-08 13:25:40Z adriana 
;
_cod_original_cell_volume 17423(3)
_cod_original_sg_symbol_H-M P4/n
_cod_database_code 4076679

loop_
_symmetry_equiv_pos_as_xyz
'x, y, z'
'-x+1/2, -y+1/2, z'
'-y+1/2, x, z'
'y, -x+1/2, z'
'-x, -y, -z'
'x-1/2, y-1/2, -z'
'y-1/2, -x, -z'
'-y, x-1/2, -z'

loop_
_atom_site_label
_atom_site_type_symbol
_atom_site_fract_x
_atom_site_fract_y
_atom_site_fract_z
_atom_site_U_iso_or_equiv
_atom_site_adp_type
_atom_site_occupancy
_atom_site_symmetry_multiplicity
_atom_site_calc_flag
_atom_site_refinement_flags
Yb1 Yb 0.25946(3) 0.43614(3) 0.29760(4) 0.0423(3) Uani 1 1 d .
Yb2 Yb 0.38810(3) 0.37451(3) 0.26616(4) 0.0414(3) Uani 1 1 d .
Yb3 Yb 0.57809(3) 0.82507(3) 0.20604(4) 0.0429(3) Uani 1 1 d .
Yb4 Yb 0.57617(3) 0.68209(3) 0.23513(4) 0.0430(3) Uani 1 1 d .
N1 N 0.2972(5) 0.3858(5) 0.2231(6) 0.037(4) Uani 1 1 d .
N2 N 0.3545(5) 0.4578(5) 0.2841(7) 0.046(4) Uani 1 1 d .
N3 N 0.1771(6) 0.4719(6) 0.2807(7) 0.051(4) Uani 1 1 d .
N4 N 0.1883(5) 0.3794(5) 0.3398(6) 0.038(4) Uani 1 1 d .
N5 N 0.5159(5) 0.7604(6) 0.2221(7) 0.049(4) Uani 1 1 d .
N6 N 0.6050(5) 0.7376(5) 0.1604(6) 0.045(4) Uani 1 1 d .
N7 N 0.6366(5) 0.8452(5) 0.2824(6) 0.046(4) Uani 1 1 d .
N8 N 0.5930(6) 0.9215(5) 0.2154(6) 0.044(4) Uani 1 1 d .
C1 C 0.3051(6) 0.3366(6) 0.2168(8) 0.037(5) Uani 1 1 d .
H1A H 0.2881 0.3117 0.2367 0.044 Uiso 1 1 calc R
C2 C 0.3405(7) 0.3273(7) 0.1783(8) 0.050(5) Uani 1 1 d .
H2A H 0.3521 0.2959 0.1672 0.060 Uiso 1 1 calc R
C3 C 0.3563(6) 0.3730(7) 0.1586(7) 0.035(5) Uani 1 1 d .
H3A H 0.3813 0.3788 0.1321 0.042 Uiso 1 1 calc R
C4 C 0.3281(6) 0.4082(6) 0.1856(7) 0.029(4) Uani 1 1 d .
C5 C 0.3448(7) 0.4812(7) 0.3341(8) 0.044(5) Uani 1 1 d .
H5A H 0.3578 0.4714 0.3685 0.052 Uiso 1 1 calc R
C6 C 0.3132(7) 0.5210(7) 0.3261(10) 0.054(6) Uani 1 1 d .
H6A H 0.3002 0.5423 0.3535 0.064 Uiso 1 1 calc R
C7 C 0.3040(7) 0.5236(6) 0.2673(9) 0.046(5) Uani 1 1 d .
H7A H 0.2845 0.5476 0.2492 0.055 Uiso 1 1 calc R
C8 C 0.3290(7) 0.4845(7) 0.2423(8) 0.045(5) Uani 1 1 d .
C9 C 0.3309(6) 0.4655(7) 0.1828(8) 0.046(5) Uani 1 1 d .
C10 C 0.2818(9) 0.5362(8) 0.1407(9) 0.071(7) Uani 1 1 d .
H10A H 0.3051 0.5583 0.1560 0.085 Uiso 1 1 calc R
C11 C 0.2444(13) 0.5545(9) 0.1096(12) 0.098(9) Uani 1 1 d .
H11A H 0.2425 0.5890 0.1037 0.118 Uiso 1 1 calc R
C12 C 0.2086(10) 0.5236(12) 0.0860(10) 0.085(8) Uani 1 1 d .
H12A H 0.1820 0.5369 0.0655 0.102 Uiso 1 1 calc R
C13 C 0.2130(9) 0.4741(11) 0.0935(9) 0.079(7) Uani 1 1 d .
H13A H 0.1902 0.4518 0.0776 0.095 Uiso 1 1 calc R
C14 C 0.2515(8) 0.4575(8) 0.1248(8) 0.059(6) Uani 1 1 d .
H14A H 0.2544 0.4229 0.1292 0.071 Uiso 1 1 calc R
C15 C 0.2867(7) 0.4863(8) 0.1506(7) 0.045(5) Uani 1 1 d .
C16 C 0.4193(8) 0.5008(7) 0.1823(10) 0.064(6) Uani 1 1 d .
H16A H 0.4170 0.5041 0.2210 0.076 Uiso 1 1 calc R
C17 C 0.4631(9) 0.5159(9) 0.1562(11) 0.077(7) Uani 1 1 d .
H17A H 0.4896 0.5299 0.1762 0.093 Uiso 1 1 calc R
C18 C 0.4657(9) 0.5097(8) 0.1008(13) 0.078(8) Uani 1 1 d .
H18A H 0.4948 0.5194 0.0821 0.094 Uiso 1 1 calc R
C19 C 0.4262(12) 0.4891(8) 0.0704(10) 0.086(8) Uani 1 1 d .
H19A H 0.4294 0.4845 0.0319 0.103 Uiso 1 1 calc R
C20 C 0.3830(7) 0.4757(7) 0.0970(10) 0.052(6) Uani 1 1 d .
H20A H 0.3559 0.4629 0.0768 0.063 Uiso 1 1 calc R
C21 C 0.3796(7) 0.4814(6) 0.1540(9) 0.043(5) Uani 1 1 d .
C22 C 0.1527(8) 0.4822(7) 0.2325(9) 0.055(6) Uani 1 1 d .
H22A H 0.1679 0.4853 0.1976 0.066 Uiso 1 1 calc R
C23 C 0.1015(8) 0.4877(7) 0.2427(11) 0.061(6) Uani 1 1 d .
H23A H 0.0766 0.4950 0.2166 0.073 Uiso 1 1 calc R
C24 C 0.0953(7) 0.4802(6) 0.2989(9) 0.040(5) Uani 1 1 d .
H24A H 0.0649 0.4813 0.3181 0.048 Uiso 1 1 calc R
C25 C 0.1401(7) 0.4711(6) 0.3213(8) 0.041(5) Uani 1 1 d .
C26 C 0.2299(6) 0.3491(6) 0.3472(8) 0.042(5) Uani 1 1 d .
H26A H 0.2345 0.3189 0.3282 0.051 Uiso 1 1 calc R
C27 C 0.2632(7) 0.3673(7) 0.3848(8) 0.044(5) Uani 1 1 d .
H27A H 0.2938 0.3531 0.3952 0.053 Uiso 1 1 calc R
C28 C 0.2415(6) 0.4128(7) 0.4051(8) 0.049(5) Uani 1 1 d .
H28A H 0.2551 0.4349 0.4313 0.059 Uiso 1 1 calc R
C29 C 0.1957(6) 0.4173(7) 0.3773(8) 0.044(5) Uani 1 1 d .
C30 C 0.1568(6) 0.4595(7) 0.3805(8) 0.046(5) Uani 1 1 d .
C31 C 0.1112(8) 0.3940(8) 0.4428(9) 0.061(6) Uani 1 1 d .
H31A H 0.1391 0.3730 0.4404 0.073 Uiso 1 1 calc R
C32 C 0.0708(10) 0.3796(10) 0.4724(10) 0.082(8) Uani 1 1 d .
H32A H 0.0711 0.3478 0.4886 0.098 Uiso 1 1 calc R
C33 C 0.0299(13) 0.4083(15) 0.4802(12) 0.107(12) Uani 1 1 d .
H33A H 0.0027 0.3966 0.5010 0.129 Uiso 1 1 calc R
C34 C 0.0292(8) 0.4541(14) 0.4575(12) 0.093(10) Uani 1 1 d .
H34A H 0.0012 0.4744 0.4632 0.111 Uiso 1 1 calc R
C35 C 0.0702(8) 0.4730(9) 0.4245(9) 0.075(7) Uani 1 1 d .
H35A H 0.0696 0.5053 0.4096 0.090 Uiso 1 1 calc R
C36 C 0.1113(6) 0.4406(8) 0.4157(8) 0.047(5) Uani 1 1 d .
C37 C 0.1873(8) 0.5041(8) 0.4677(10) 0.063(6) Uani 1 1 d .
H37A H 0.1799 0.4749 0.4874 0.076 Uiso 1 1 calc R
C38 C 0.2065(10) 0.5440(10) 0.4950(12) 0.086(8) Uani 1 1 d .
H38A H 0.2126 0.5419 0.5333 0.103 Uiso 1 1 calc R
C39 C 0.2170(10) 0.5865(12) 0.4677(13) 0.100(10) Uani 1 1 d .
H39A H 0.2303 0.6140 0.4868 0.120 Uiso 1 1 calc R
C40 C 0.2083(10) 0.5893(9) 0.4130(15) 0.104(10) Uani 1 1 d .
H40A H 0.2153 0.6193 0.3945 0.124 Uiso 1 1 calc R
C41 C 0.1886(8) 0.5483(7) 0.3815(10) 0.064(6) Uani 1 1 d .
H41A H 0.1833 0.5504 0.3431 0.077 Uiso 1 1 calc R
C42 C 0.1782(7) 0.5060(7) 0.4110(10) 0.055(6) Uani 1 1 d .
C43 C 0.4986(7) 0.7406(7) 0.2711(9) 0.048(5) Uani 1 1 d .
H43A H 0.5015 0.7560 0.3059 0.058 Uiso 1 1 calc R
C44 C 0.4763(6) 0.6942(8) 0.2616(10) 0.052(6) Uani 1 1 d .
H44A H 0.4621 0.6728 0.2881 0.063 Uiso 1 1 calc R
C45 C 0.4795(7) 0.6866(7) 0.2058(10) 0.052(5) Uani 1 1 d .
H45A H 0.4675 0.6586 0.1866 0.062 Uiso 1 1 calc R
C46 C 0.5028(6) 0.7261(7) 0.1828(8) 0.043(5) Uani 1 1 d .
C47 C 0.6486(6) 0.7663(6) 0.1560(8) 0.039(5) Uani 1 1 d .
H47A H 0.6783 0.7606 0.1756 0.047 Uiso 1 1 calc R
C48 C 0.6409(8) 0.8048(7) 0.1178(9) 0.056(6) Uani 1 1 d .
H48A H 0.6643 0.8290 0.1070 0.067 Uiso 1 1 calc R
C49 C 0.5923(7) 0.8007(7) 0.0989(8) 0.049(5) Uani 1 1 d .
H49A H 0.5766 0.8215 0.0729 0.058 Uiso 1 1 calc R
C50 C 0.5709(6) 0.7598(6) 0.1257(8) 0.039(5) Uani 1 1 d .
C51 C 0.5180(6) 0.7387(6) 0.1229(7) 0.039(5) Uani 1 1 d .
C52 C 0.4724(9) 0.6676(8) 0.0752(9) 0.068(6) Uani 1 1 d .
H52A H 0.4430 0.6795 0.0916 0.082 Uiso 1 1 calc R
C53 C 0.4699(11) 0.6258(9) 0.0407(11) 0.084(8) Uani 1 1 d .
H53A H 0.4394 0.6093 0.0349 0.101 Uiso 1 1 calc R
C54 C 0.5112(13) 0.6097(9) 0.0163(10) 0.083(9) Uani 1 1 d .
H54A H 0.5095 0.5823 -0.0079 0.099 Uiso 1 1 calc R
C55 C 0.5559(10) 0.6320(9) 0.0255(9) 0.071(7) Uani 1 1 d .
H55A H 0.5850 0.6193 0.0091 0.085 Uiso 1 1 calc R
C56 C 0.5583(8) 0.6737(7) 0.0593(9) 0.056(6) Uani 1 1 d .
H56A H 0.5889 0.6901 0.0643 0.067 Uiso 1 1 calc R
C57 C 0.5164(7) 0.6916(7) 0.0857(8) 0.049(5) Uani 1 1 d .
C58 C 0.4466(7) 0.7995(7) 0.1283(9) 0.058(6) Uani 1 1 d .
H58A H 0.4429 0.7904 0.1657 0.070 Uiso 1 1 calc R
C59 C 0.4143(9) 0.8355(9) 0.1048(12) 0.079(7) Uani 1 1 d .
H59A H 0.3903 0.8517 0.1267 0.095 Uiso 1 1 calc R
C60 C 0.4184(9) 0.8464(10) 0.0502(13) 0.088(8) Uani 1 1 d .
H60A H 0.3974 0.8705 0.0343 0.106 Uiso 1 1 calc R
C61 C 0.4525(9) 0.8229(9) 0.0185(10) 0.076(7) Uani 1 1 d .
H61A H 0.4546 0.8301 -0.0195 0.092 Uiso 1 1 calc R
C62 C 0.4835(8) 0.7891(7) 0.0410(10) 0.060(6) Uani 1 1 d .
H62A H 0.5064 0.7724 0.0183 0.072 Uiso 1 1 calc R
C63 C 0.4822(6) 0.7784(7) 0.0979(9) 0.045(5) Uani 1 1 d .
C64 C 0.6864(7) 0.8343(7) 0.2882(8) 0.043(5) Uani 1 1 d .
H64A H 0.7029 0.8089 0.2688 0.051 Uiso 1 1 calc R
C65 C 0.7085(7) 0.8647(7) 0.3253(8) 0.046(5) Uani 1 1 d .
H65A H 0.7420 0.8641 0.3365 0.055 Uiso 1 1 calc R
C66 C 0.6706(7) 0.8978(6) 0.3440(8) 0.043(5) Uani 1 1 d .
H66A H 0.6743 0.9230 0.3707 0.052 Uiso 1 1 calc R
C67 C 0.6279(6) 0.8861(6) 0.3160(7) 0.032(4) Uani 1 1 d .
C68 C 0.5683(7) 0.9184(6) 0.1651(8) 0.041(5) Uani 1 1 d .
H68A H 0.5826 0.9246 0.1303 0.049 Uiso 1 1 calc R
C69 C 0.5203(9) 0.9050(6) 0.1742(9) 0.051(6) Uani 1 1 d .
H69A H 0.4963 0.8999 0.1465 0.061 Uiso 1 1 calc R
C70 C 0.5120(6) 0.8999(7) 0.2321(8) 0.045(5) Uani 1 1 d .
H70A H 0.4823 0.8914 0.2502 0.054 Uiso 1 1 calc R
C71 C 0.5565(7) 0.9100(7) 0.2548(8) 0.045(5) Uani 1 1 d .
C72 C 0.5764(6) 0.9088(6) 0.3152(8) 0.041(5) Uani 1 1 d .
C73 C 0.5693(7) 1.0052(8) 0.3080(8) 0.052(5) Uani 1 1 d .
H73A H 0.5614 1.0027 0.2701 0.062 Uiso 1 1 calc R
C74 C 0.5720(7) 1.0519(7) 0.3334(11) 0.064(7) Uani 1 1 d .
H74A H 0.5653 1.0803 0.3120 0.077 Uiso 1 1 calc R
C75 C 0.5841(7) 1.0579(8) 0.3880(10) 0.058(6) Uani 1 1 d .
H75A H 0.5855 1.0898 0.4039 0.069 Uiso 1 1 calc R
C76 C 0.5939(7) 1.0178(8) 0.4178(9) 0.057(6) Uani 1 1 d .
H76A H 0.6033 1.0211 0.4551 0.069 Uiso 1 1 calc R
C77 C 0.5902(7) 0.9706(8) 0.3940(9) 0.053(5) Uani 1 1 d .
H77A H 0.5961 0.9426 0.4163 0.063 Uiso 1 1 calc R
C78 C 0.5780(6) 0.9633(6) 0.3383(8) 0.035(5) Uani 1 1 d .
C79 C 0.4914(7) 0.8996(8) 0.3582(9) 0.063(6) Uani 1 1 d .
H79A H 0.4823 0.9303 0.3425 0.075 Uiso 1 1 calc R
C80 C 0.4560(8) 0.8702(9) 0.3907(10) 0.068(6) Uani 1 1 d .
H80A H 0.4232 0.8820 0.3946 0.082 Uiso 1 1 calc R
C81 C 0.4682(9) 0.8276(10) 0.4148(10) 0.076(7) Uani 1 1 d .
H81A H 0.4449 0.8104 0.4366 0.091 Uiso 1 1 calc R
C82 C 0.5162(9) 0.8086(8) 0.4072(9) 0.066(6) Uani 1 1 d .
H82A H 0.5253 0.7780 0.4234 0.079 Uiso 1 1 calc R
C83 C 0.5502(7) 0.8354(7) 0.3755(8) 0.052(5) Uani 1 1 d .
H83A H 0.5823 0.8224 0.3703 0.062 Uiso 1 1 calc R
C84 C 0.5384(7) 0.8805(7) 0.3515(8) 0.045(5) Uani 1 1 d .

loop_
_atom_site_aniso_label
_atom_site_aniso_U_11
_atom_site_aniso_U_22
_atom_site_aniso_U_33
_atom_site_aniso_U_23
_atom_site_aniso_U_13
_atom_site_aniso_U_12
Yb1 0.0363(5) 0.0360(5) 0.0546(6) -0.0015(4) 0.0040(4) -0.0052(4)
Yb2 0.0334(5) 0.0383(5) 0.0525(6) 0.0047(4) -0.0054(4) -0.0024(4)
Yb3 0.0400(5) 0.0319(5) 0.0568(6) 0.0015(4) 0.0012(4) 0.0015(4)
Yb4 0.0354(5) 0.0360(5) 0.0576(6) 0.0083(4) -0.0044(4) -0.0005(4)
N1 0.029(9) 0.032(10) 0.051(11) -0.006(8) -0.004(8) -0.004(7)
N2 0.035(9) 0.033(9) 0.071(13) 0.014(9) -0.019(9) -0.004(7)
N3 0.053(11) 0.045(10) 0.055(12) -0.004(8) 0.006(10) 0.004(8)
N4 0.053(10) 0.025(8) 0.037(10) -0.010(7) 0.004(8) -0.004(8)
N5 0.031(9) 0.052(10) 0.065(13) 0.002(10) -0.005(9) -0.009(8)
N6 0.038(9) 0.038(9) 0.058(11) 0.002(8) -0.002(8) 0.006(8)
N7 0.028(10) 0.037(10) 0.072(12) 0.015(9) 0.015(8) 0.015(7)
N8 0.058(11) 0.033(9) 0.039(11) 0.011(7) -0.001(9) 0.006(8)
C1 0.031(11) 0.029(13) 0.051(14) 0.012(9) -0.004(10) 0.007(8)
C2 0.055(14) 0.041(13) 0.053(14) -0.001(11) 0.005(12) -0.011(11)
C3 0.016(9) 0.046(12) 0.044(12) -0.001(10) 0.006(8) -0.011(9)
C4 0.021(9) 0.023(10) 0.044(12) 0.000(9) -0.003(9) -0.008(9)
C5 0.058(13) 0.032(12) 0.041(13) -0.018(10) -0.002(10) -0.002(10)
C6 0.058(14) 0.034(13) 0.068(18) -0.020(11) 0.007(12) -0.019(11)
C7 0.054(13) 0.011(10) 0.074(17) -0.002(10) -0.005(12) -0.001(9)
C8 0.034(11) 0.044(12) 0.059(15) 0.001(12) 0.007(11) -0.017(10)
C9 0.029(11) 0.072(15) 0.037(13) 0.006(11) 0.007(9) -0.007(10)
C10 0.107(19) 0.034(14) 0.072(17) 0.021(12) -0.044(15) 0.015(12)
C11 0.17(3) 0.046(16) 0.08(2) 0.011(15) 0.01(2) 0.01(2)
C12 0.10(2) 0.10(2) 0.058(18) 0.017(17) -0.012(15) 0.034(19)
C13 0.072(17) 0.11(2) 0.061(17) 0.032(15) -0.018(14) 0.008(15)
C14 0.072(16) 0.057(14) 0.047(14) 0.010(12) -0.004(13) 0.020(13)
C15 0.040(12) 0.063(15) 0.033(12) 0.009(11) -0.004(10) 0.002(11)
C16 0.073(17) 0.055(14) 0.063(16) 0.005(12) 0.015(14) -0.016(12)
C17 0.072(17) 0.096(19) 0.064(19) 0.004(15) 0.006(14) -0.045(14)
C18 0.067(17) 0.061(16) 0.11(3) 0.016(15) 0.000(17) -0.026(13)
C19 0.13(3) 0.060(16) 0.065(18) 0.010(14) 0.028(19) 0.016(16)
C20 0.035(12) 0.050(13) 0.072(18) 0.003(11) 0.016(12) -0.007(10)
C21 0.039(13) 0.037(11) 0.054(16) -0.003(10) 0.005(11) -0.004(9)
C22 0.078(18) 0.038(12) 0.049(15) 0.012(10) -0.010(13) 0.016(11)
C23 0.062(17) 0.044(13) 0.077(19) -0.006(12) -0.048(13) 0.014(11)
C24 0.051(14) 0.024(10) 0.046(15) -0.008(9) -0.010(11) 0.015(9)
C25 0.056(14) 0.024(10) 0.044(13) 0.003(9) -0.010(13) 0.003(9)
C26 0.036(11) 0.029(11) 0.062(15) 0.005(10) 0.020(11) 0.005(10)
C27 0.031(11) 0.044(12) 0.058(14) -0.009(10) -0.014(10) -0.001(10)
C28 0.028(11) 0.061(14) 0.057(14) -0.012(11) -0.014(10) 0.022(10)
C29 0.034(12) 0.053(13) 0.047(13) 0.015(11) -0.001(10) -0.007(10)
C30 0.040(12) 0.047(12) 0.049(14) -0.010(10) 0.003(10) 0.010(10)
C31 0.046(14) 0.073(17) 0.063(16) -0.004(13) 0.017(12) -0.008(11)
C32 0.079(19) 0.10(2) 0.066(18) -0.027(15) 0.025(16) -0.011(17)
C33 0.10(3) 0.16(3) 0.06(2) -0.02(2) 0.027(17) -0.06(3)
C34 0.016(13) 0.18(3) 0.08(2) -0.08(2) 0.023(13) -0.010(16)
C35 0.070(17) 0.088(17) 0.067(17) -0.041(14) -0.024(14) 0.024(14)
C36 0.027(11) 0.068(15) 0.047(13) -0.026(12) -0.001(9) 0.004(11)
C37 0.066(15) 0.051(15) 0.074(19) -0.018(13) -0.018(13) 0.014(11)
C38 0.11(2) 0.058(17) 0.09(2) -0.027(17) -0.033(17) 0.002(15)
C39 0.12(2) 0.10(3) 0.08(2) -0.06(2) -0.026(18) -0.012(18)
C40 0.12(2) 0.048(17) 0.14(3) -0.012(18) -0.01(2) -0.024(15)
C41 0.078(16) 0.027(12) 0.088(18) 0.004(13) -0.008(13) -0.012(11)
C42 0.043(12) 0.036(14) 0.085(19) -0.017(13) -0.008(12) 0.011(10)
C43 0.037(11) 0.049(13) 0.059(16) 0.000(11) -0.008(11) -0.008(10)
C44 0.020(10) 0.079(17) 0.058(17) 0.022(13) 0.008(10) 0.017(11)
C45 0.044(12) 0.041(12) 0.071(18) 0.014(12) -0.010(12) -0.013(10)
C46 0.016(10) 0.056(13) 0.057(15) 0.009(12) -0.006(9) -0.014(9)
C47 0.030(11) 0.027(10) 0.061(14) -0.012(10) 0.014(9) -0.010(9)
C48 0.056(15) 0.032(12) 0.078(17) 0.003(12) 0.000(12) 0.006(10)
C49 0.048(14) 0.041(13) 0.057(14) -0.002(11) -0.004(11) 0.015(10)
C50 0.043(12) 0.029(11) 0.047(13) 0.007(10) -0.002(10) 0.004(10)
C51 0.041(12) 0.037(11) 0.039(13) 0.005(9) -0.006(9) -0.003(9)
C52 0.066(16) 0.071(16) 0.067(17) 0.003(14) -0.018(12) -0.007(13)
C53 0.11(2) 0.061(17) 0.08(2) -0.010(15) -0.045(18) -0.035(16)
C54 0.15(3) 0.049(16) 0.049(17) -0.008(12) -0.008(19) 0.026(19)
C55 0.090(19) 0.058(16) 0.064(17) 0.001(13) -0.024(14) -0.002(14)
C56 0.075(16) 0.030(12) 0.062(15) 0.002(11) -0.017(13) 0.009(11)
C57 0.043(13) 0.041(12) 0.063(15) -0.004(11) -0.005(11) -0.005(11)
C58 0.045(13) 0.063(14) 0.067(16) 0.017(12) -0.003(12) 0.011(12)
C59 0.074(17) 0.088(19) 0.08(2) 0.010(15) 0.008(15) 0.026(14)
C60 0.072(18) 0.09(2) 0.10(2) 0.012(18) -0.017(17) 0.037(15)
C61 0.081(18) 0.081(18) 0.067(17) 0.018(15) -0.015(15) 0.015(15)
C62 0.063(15) 0.051(14) 0.066(18) 0.020(12) -0.011(12) 0.013(12)
C63 0.024(11) 0.060(13) 0.052(15) 0.005(11) -0.008(10) -0.003(10)
C64 0.038(13) 0.038(11) 0.052(14) 0.006(10) 0.006(10) 0.009(10)
C65 0.046(12) 0.033(11) 0.059(14) -0.012(11) 0.003(11) 0.001(11)
C66 0.046(13) 0.027(11) 0.057(14) 0.002(9) 0.001(11) -0.017(10)
C67 0.040(12) 0.012(9) 0.045(12) 0.000(9) 0.018(10) 0.002(9)
C68 0.036(12) 0.047(12) 0.039(14) 0.005(9) 0.021(11) 0.016(10)
C69 0.089(19) 0.022(10) 0.042(15) -0.009(9) -0.015(12) 0.016(10)
C70 0.006(10) 0.078(15) 0.049(15) -0.005(11) -0.003(10) 0.008(9)
C71 0.048(14) 0.043(12) 0.045(14) 0.016(10) 0.027(12) 0.017(10)
C72 0.032(11) 0.041(12) 0.050(14) 0.011(10) 0.016(9) -0.001(9)
C73 0.049(13) 0.055(15) 0.052(14) 0.005(13) 0.012(10) 0.018(10)
C74 0.059(14) 0.026(13) 0.11(2) -0.004(13) 0.008(14) 0.013(10)
C75 0.061(14) 0.048(15) 0.065(17) -0.025(14) 0.005(12) 0.010(11)
C76 0.062(14) 0.050(15) 0.060(15) -0.001(14) 0.005(11) 0.008(11)
C77 0.051(13) 0.053(15) 0.054(16) 0.011(12) 0.009(11) 0.003(10)
C78 0.015(9) 0.045(13) 0.044(14) 0.002(10) 0.016(9) 0.007(8)
C79 0.036(13) 0.062(14) 0.090(18) -0.005(13) 0.009(12) 0.008(11)
C80 0.036(13) 0.087(18) 0.082(18) 0.007(15) 0.020(12) -0.013(13)
C81 0.072(19) 0.09(2) 0.066(17) 0.021(15) 0.012(14) -0.031(15)
C82 0.073(17) 0.059(14) 0.067(17) 0.014(12) 0.029(13) -0.010(13)
C83 0.035(12) 0.050(13) 0.070(15) -0.005(12) -0.004(11) 0.009(10)
C84 0.037(13) 0.037(12) 0.060(14) 0.006(10) -0.011(10) -0.006(10)

loop_
_atom_type_symbol
_atom_type_description
_atom_type_scat_dispersion_real
_atom_type_scat_dispersion_imag
_atom_type_scat_source
C C 0.0033 0.0016 'International Tables Vol C Tables 4.2.6.8 and 6.1.1.4'
H H 0.0000 0.0000 'International Tables Vol C Tables 4.2.6.8 and 6.1.1.4'
N N 0.0061 0.0033 'International Tables Vol C Tables 4.2.6.8 and 6.1.1.4'
Yb Yb -0.3850 5.5486 'International Tables Vol C Tables 4.2.6.8 and 6.1.1.4'

loop_
_geom_angle_atom_site_label_1
_geom_angle_atom_site_label_2
_geom_angle_atom_site_label_3
_geom_angle
_geom_angle_site_symmetry_1
_geom_angle_site_symmetry_3
N3 Yb1 N1 117.7(5) . .
N3 Yb1 C29 66.9(5) . .
N1 Yb1 C29 134.1(5) . .
N3 Yb1 N2 140.2(5) . .
N1 Yb1 N2 68.5(5) . .
C29 Yb1 N2 139.8(5) . .
N3 Yb1 N4 68.8(5) . .
N1 Yb1 N4 105.1(4) . .
C29 Yb1 N4 30.3(5) . .
N2 Yb1 N4 150.7(4) . .
N3 Yb1 C8 111.2(6) . .
N1 Yb1 C8 67.1(5) . .
C29 Yb1 C8 158.1(6) . .
N2 Yb1 C8 31.1(5) . .
N4 Yb1 C8 171.5(5) . .
N3 Yb1 C28 95.1(5) . .
N1 Yb1 C28 130.1(5) . .
C29 Yb1 C28 30.5(5) . .
N2 Yb1 C28 109.9(5) . .
N4 Yb1 C28 51.0(5) . .
C8 Yb1 C28 136.4(6) . .
N3 Yb1 C7 90.8(5) . .
N1 Yb1 C7 95.5(5) . .
C29 Yb1 C7 130.3(6) . .
N2 Yb1 C7 49.8(5) . .
N4 Yb1 C7 155.9(5) . .
C8 Yb1 C7 29.8(5) . .
C28 Yb1 C7 122.1(6) . .
N3 Yb1 C5 129.6(5) . .
N1 Yb1 C5 97.7(5) . .
C29 Yb1 C5 113.3(6) . .
N2 Yb1 C5 29.8(5) . .
N4 Yb1 C5 137.3(5) . .
C8 Yb1 C5 49.7(6) . .
C28 Yb1 C5 86.7(6) . .
C7 Yb1 C5 48.7(6) . .
N3 Yb1 C26 98.4(5) . .
N1 Yb1 C26 88.3(5) . .
C29 Yb1 C26 47.7(5) . .
N2 Yb1 C26 121.5(5) . .
N4 Yb1 C26 29.8(4) . .
C8 Yb1 C26 147.7(6) . .
C28 Yb1 C26 48.3(6) . .
C7 Yb1 C26 167.1(6) . .
C5 Yb1 C26 118.6(6) . .
N3 Yb1 C6 100.9(6) . .
N1 Yb1 C6 114.6(5) . .
C29 Yb1 C6 108.4(6) . .
N2 Yb1 C6 49.4(5) . .
N4 Yb1 C6 138.6(5) . .
C8 Yb1 C6 49.8(6) . .
C28 Yb1 C6 92.6(6) . .
C7 Yb1 C6 30.3(5) . .
C5 Yb1 C6 28.9(5) . .
C26 Yb1 C6 137.7(6) . .
N3 Yb1 C27 114.6(5) . .
N1 Yb1 C27 99.9(5) . .
C29 Yb1 C27 49.1(5) . .
N2 Yb1 C27 101.7(5) . .
N4 Yb1 C27 50.0(5) . .
C8 Yb1 C27 132.8(6) . .
C28 Yb1 C27 30.2(5) . .
C7 Yb1 C27 138.7(6) . .
C5 Yb1 C27 91.2(5) . .
C26 Yb1 C27 28.4(5) . .
C6 Yb1 C27 109.6(6) . .
N2 Yb2 N4 117.6(5) . 4
N2 Yb2 C25 111.0(6) . 4
N4 Yb2 C25 67.2(5) 4 4
N2 Yb2 N1 68.2(4) . .
N4 Yb2 N1 105.8(4) 4 .
C25 Yb2 N1 172.0(5) 4 .
N2 Yb2 N3 139.6(5) . 4
N4 Yb2 N3 68.2(5) 4 4
C25 Yb2 N3 30.6(5) 4 4
N1 Yb2 N3 151.9(5) . 4
N2 Yb2 C4 66.4(5) . .
N4 Yb2 C4 134.2(5) 4 .
C25 Yb2 C4 158.1(5) 4 .
N1 Yb2 C4 29.6(4) . .
N3 Yb2 C4 141.0(5) 4 .
N2 Yb2 C24 90.6(5) . 4
N4 Yb2 C24 94.7(5) 4 4
C25 Yb2 C24 29.0(5) 4 4
N1 Yb2 C24 155.6(5) . 4
N3 Yb2 C24 49.4(5) 4 4
C4 Yb2 C24 131.0(5) . 4
N2 Yb2 C3 93.8(5) . .
N4 Yb2 C3 130.2(5) 4 .
C25 Yb2 C3 138.1(5) 4 .
N1 Yb2 C3 49.2(4) . .
N3 Yb2 C3 112.4(5) 4 .
C4 Yb2 C3 29.4(5) . .
C24 Yb2 C3 124.3(6) 4 .
N2 Yb2 C1 96.8(5) . .
N4 Yb2 C1 88.9(5) 4 .
C25 Yb2 C1 149.3(6) 4 .
N1 Yb2 C1 28.9(4) . .
N3 Yb2 C1 123.6(5) 4 .
C4 Yb2 C1 47.0(5) . .
C24 Yb2 C1 169.2(6) 4 .
C3 Yb2 C1 47.5(5) . .
N2 Yb2 C22 129.2(6) . 4
N4 Yb2 C22 96.8(6) 4 4
C25 Yb2 C22 48.0(6) 4 4
N1 Yb2 C22 138.9(5) . 4
N3 Yb2 C22 29.1(5) 4 4
C4 Yb2 C22 115.2(6) . 4
C24 Yb2 C22 47.9(6) 4 4
C3 Yb2 C22 90.1(6) . 4
C1 Yb2 C22 121.5(6) . 4
N2 Yb2 C2 112.4(5) . .
N4 Yb2 C2 101.2(5) 4 .
C25 Yb2 C2 135.1(6) 4 .
N1 Yb2 C2 48.3(5) . .
N3 Yb2 C2 104.6(5) 4 .
C4 Yb2 C2 47.5(5) . .
C24 Yb2 C2 140.8(6) 4 .
C3 Yb2 C2 29.0(5) . .
C1 Yb2 C2 28.4(5) . .
C22 Yb2 C2 94.4(6) 4 .
N2 Yb2 C23 100.2(6) . 4
N4 Yb2 C23 113.2(5) 4 4
C25 Yb2 C23 47.8(6) 4 4
N1 Yb2 C23 140.0(5) . 4
N3 Yb2 C23 48.8(5) 4 4
C4 Yb2 C23 110.4(6) . 4
C24 Yb2 C23 28.9(6) 4 4
C3 Yb2 C23 96.2(6) . 4
C1 Yb2 C23 140.9(7) . 4
C22 Yb2 C23 29.2(6) 4 4
C2 Yb2 C23 112.8(7) . 4
N5 Yb3 N7 118.0(5) . .
N5 Yb3 C50 65.9(6) . .
N7 Yb3 C50 137.9(5) . .
N5 Yb3 C71 113.3(6) . .
N7 Yb3 C71 67.5(5) . .
C50 Yb3 C71 153.4(6) . .
N5 Yb3 N8 142.3(5) . .
N7 Yb3 N8 68.0(5) . .
C50 Yb3 N8 137.1(5) . .
C71 Yb3 N8 30.8(5) . .
N5 Yb3 C49 94.4(6) . .
N7 Yb3 C49 132.6(5) . .
C50 Yb3 C49 30.4(5) . .
C71 Yb3 C49 132.1(6) . .
N8 Yb3 C49 107.5(5) . .
N5 Yb3 C68 130.6(5) . .
N7 Yb3 C68 97.5(5) . .
C50 Yb3 C68 110.0(6) . .
C71 Yb3 C68 48.7(5) . .
N8 Yb3 C68 30.1(5) . .
C49 Yb3 C68 83.6(6) . .
N5 Yb3 N6 68.2(5) . .
N7 Yb3 N6 108.9(5) . .
C50 Yb3 N6 30.0(5) . .
C71 Yb3 N6 176.5(6) . .
N8 Yb3 N6 148.6(5) . .
C49 Yb3 N6 50.0(5) . .
C68 Yb3 N6 133.2(5) . .
N5 Yb3 C47 97.7(5) . .
N7 Yb3 C47 90.9(5) . .
C50 Yb3 C47 48.8(5) . .
C71 Yb3 C47 147.9(6) . .
N8 Yb3 C47 119.9(5) . .
C49 Yb3 C47 48.7(6) . .
C68 Yb3 C47 116.0(5) . .
N6 Yb3 C47 30.0(4) . .
N5 Yb3 C69 102.3(6) . .
N7 Yb3 C69 113.2(5) . .
C50 Yb3 C69 105.8(6) . .
C71 Yb3 C69 47.7(6) . .
N8 Yb3 C69 48.9(5) . .
C49 Yb3 C69 90.0(6) . .
C68 Yb3 C69 28.7(5) . .
N6 Yb3 C69 135.7(5) . .
C47 Yb3 C69 135.4(6) . .
N5 Yb3 C48 113.5(6) . .
N7 Yb3 C48 103.2(5) . .
C50 Yb3 C48 49.0(6) . .
C71 Yb3 C48 130.4(6) . .
N8 Yb3 C48 99.6(5) . .
C49 Yb3 C48 29.4(5) . .
C68 Yb3 C48 87.7(5) . .
N6 Yb3 C48 49.5(5) . .
C47 Yb3 C48 29.4(5) . .
C69 Yb3 C48 106.3(6) . .
N5 Yb3 C70 92.4(5) . .
N7 Yb3 C70 94.6(5) . .
C50 Yb3 C70 127.5(5) . .
C71 Yb3 C70 28.8(5) . .
N8 Yb3 C70 50.2(5) . .
C49 Yb3 C70 119.2(6) . .
C68 Yb3 C70 49.1(5) . .
N6 Yb3 C70 154.5(5) . .
C47 Yb3 C70 164.7(6) . .
C69 Yb3 C70 29.9(5) . .
C48 Yb3 C70 135.3(6) . .
N8 Yb4 N6 116.2(5) 3_655 .
N8 Yb4 C46 111.6(6) 3_655 .
N6 Yb4 C46 67.1(5) . .
N8 Yb4 C67 66.0(5) 3_655 3_655
N6 Yb4 C67 139.0(5) . 3_655
C46 Yb4 C67 153.4(5) . 3_655
N8 Yb4 C45 91.0(5) 3_655 .
N6 Yb4 C45 94.8(6) . .
C46 Yb4 C45 29.4(5) . .
C67 Yb4 C45 126.1(6) 3_655 .
N8 Yb4 N5 139.8(5) 3_655 .
N6 Yb4 N5 68.2(5) . .
C46 Yb4 N5 29.9(5) . .
C67 Yb4 N5 138.9(6) 3_655 .
C45 Yb4 N5 49.4(5) . .
N8 Yb4 N7 67.5(4) 3_655 3_655
N6 Yb4 N7 109.8(5) . 3_655
C46 Yb4 N7 176.2(5) . 3_655
C67 Yb4 N7 30.1(4) 3_655 3_655
C45 Yb4 N7 152.5(5) . 3_655
N5 Yb4 N7 151.9(5) . 3_655
N8 Yb4 C64 96.3(5) 3_655 3_655
N6 Yb4 C64 92.4(5) . 3_655
C46 Yb4 C64 150.4(6) . 3_655
C67 Yb4 C64 48.4(5) 3_655 3_655
C45 Yb4 C64 166.2(7) . 3_655
N5 Yb4 C64 123.8(5) . 3_655
N7 Yb4 C64 29.4(5) 3_655 3_655
N8 Yb4 C43 129.9(5) 3_655 .
N6 Yb4 C43 97.1(6) . .
C46 Yb4 C43 47.6(6) . .
C67 Yb4 C43 111.8(6) 3_655 .
C45 Yb4 C43 47.7(6) . .
N5 Yb4 C43 29.4(5) . .
N7 Yb4 C43 136.0(6) 3_655 .
C64 Yb4 C43 119.7(6) 3_655 .
N8 Yb4 C66 94.0(5) 3_655 3_655
N6 Yb4 C66 133.7(5) . 3_655
C46 Yb4 C66 134.9(6) . 3_655
C67 Yb4 C66 29.4(5) 3_655 3_655
C45 Yb4 C66 120.2(6) . 3_655
N5 Yb4 C66 110.9(5) . 3_655
N7 Yb4 C66 48.8(5) 3_655 3_655
C64 Yb4 C66 47.8(5) 3_655 3_655
C43 Yb4 C66 87.4(6) . 3_655
N8 Yb4 C44 100.7(6) 3_655 .
N6 Yb4 C44 113.7(5) . .
C46 Yb4 C44 48.1(6) . .
C67 Yb4 C44 105.4(6) 3_655 .
C45 Yb4 C44 28.9(5) . .
N5 Yb4 C44 49.4(5) . .
N7 Yb4 C44 135.5(6) 3_655 .
C64 Yb4 C44 137.6(7) 3_655 .
C43 Yb4 C44 29.4(5) . .
C66 Yb4 C44 92.2(6) 3_655 .
N8 Yb4 C65 112.7(5) 3_655 3_655
N6 Yb4 C65 103.9(5) . 3_655
C46 Yb4 C65 133.6(6) . 3_655
C67 Yb4 C65 48.9(5) 3_655 3_655
C45 Yb4 C65 138.0(7) . 3_655
N5 Yb4 C65 103.7(5) . 3_655
N7 Yb4 C65 48.5(5) 3_655 3_655
C64 Yb4 C65 28.3(5) 3_655 3_655
C43 Yb4 C65 92.3(6) . 3_655
C66 Yb4 C65 29.8(5) 3_655 3_655
C44 Yb4 C65 109.9(6) . 3_655
C1 N1 C4 105.1(14) . .
C1 N1 Yb1 133.2(12) . .
C4 N1 Yb1 119.4(10) . .
C1 N1 Yb2 77.8(9) . .
C4 N1 Yb2 75.6(9) . .
Yb1 N1 Yb2 98.8(5) . .
C5 N2 C8 107.4(15) . .
C5 N2 Yb2 129.6(12) . .
C8 N2 Yb2 121.0(12) . .
C5 N2 Yb1 79.0(10) . .
C8 N2 Yb1 74.4(9) . .
Yb2 N2 Yb1 100.2(5) . .
C22 N3 C25 105.1(16) . .
C22 N3 Yb1 131.0(14) . .
C25 N3 Yb1 121.4(13) . .
C22 N3 Yb2 79.0(10) . 3
C25 N3 Yb2 73.1(9) . 3
Yb1 N3 Yb2 99.2(5) . 3
C29 N4 C26 103.4(14) . .
C29 N4 Yb2 120.2(11) . 3
C26 N4 Yb2 134.3(12) . 3
C29 N4 Yb1 74.0(9) . .
C26 N4 Yb1 79.0(9) . .
Yb2 N4 Yb1 99.3(5) 3 .
C43 N5 C46 104.5(15) . .
C43 N5 Yb3 129.9(13) . .
C46 N5 Yb3 122.9(13) . .
C43 N5 Yb4 78.4(10) . .
C46 N5 Yb4 73.0(10) . .
Yb3 N5 Yb4 99.4(5) . .
C50 N6 C47 105.6(14) . .
C50 N6 Yb4 119.9(11) . .
C47 N6 Yb4 130.4(12) . .
C50 N6 Yb3 72.0(9) . .
C47 N6 Yb3 77.0(9) . .
Yb4 N6 Yb3 98.2(5) . .
C64 N7 C67 105.8(15) . .
C64 N7 Yb3 130.2(13) . .
C67 N7 Yb3 120.1(11) . .
C64 N7 Yb4 76.7(9) . 4_565
C67 N7 Yb4 72.7(8) . 4_565
Yb3 N7 Yb4 98.2(5) . 4_565
C68 N8 C71 104.4(15) . .
C68 N8 Yb4 129.8(12) . 4_565
C71 N8 Yb4 124.0(12) . 4_565
C68 N8 Yb3 78.1(9) . .
C71 N8 Yb3 74.6(9) . .
Yb4 N8 Yb3 101.0(5) 4_565 .
C2 C1 N1 111.6(16) . .
C2 C1 Yb2 78.1(11) . .
N1 C1 Yb2 73.3(9) . .
C1 C2 C3 106.9(17) . .
C1 C2 Yb2 73.5(11) . .
C3 C2 Yb2 73.6(10) . .
C4 C3 C2 106.0(15) . .
C4 C3 Yb2 73.2(10) . .
C2 C3 Yb2 77.4(11) . .
C3 C4 N1 110.3(14) . .
C3 C4 C9 129.6(16) . .
N1 C4 C9 119.8(15) . .
C3 C4 Yb2 77.4(10) . .
N1 C4 Yb2 74.8(9) . .
C9 C4 Yb2 109.8(10) . .
C6 C5 N2 110.3(17) . .
C6 C5 Yb1 77.5(11) . .
N2 C5 Yb1 71.2(9) . .
C5 C6 C7 106.3(17) . .
C5 C6 Yb1 73.6(10) . .
C7 C6 Yb1 73.0(9) . .
C8 C7 C6 108.1(17) . .
C8 C7 Yb1 71.2(9) . .
C6 C7 Yb1 76.8(10) . .
C7 C8 N2 107.9(17) . .
C7 C8 C9 132.9(19) . .
N2 C8 C9 119.1(17) . .
C7 C8 Yb1 79.0(10) . .
N2 C8 Yb1 74.5(9) . .
C9 C8 Yb1 109.7(11) . .
C15 C9 C4 110.4(15) . .
C15 C9 C8 109.3(16) . .
C4 C9 C8 106.8(14) . .
C15 C9 C21 109.3(15) . .
C4 C9 C21 109.7(15) . .
C8 C9 C21 111.2(15) . .
C11 C10 C15 122(2) . .
C10 C11 C12 122(2) . .
C13 C12 C11 118(2) . .
C12 C13 C14 118(2) . .
C15 C14 C13 127(2) . .
C14 C15 C10 113.9(18) . .
C14 C15 C9 124.3(18) . .
C10 C15 C9 121.5(19) . .
C21 C16 C17 123(2) . .
C18 C17 C16 117(2) . .
C17 C18 C19 122(2) . .
C20 C19 C18 120(2) . .
C21 C20 C19 119(2) . .
C16 C21 C20 119.1(18) . .
C16 C21 C9 122.8(19) . .
C20 C21 C9 118.1(17) . .
N3 C22 C23 110.0(19) . .
N3 C22 Yb2 71.9(10) . 3
C23 C22 Yb2 77.6(12) . 3
C24 C23 C22 106.0(17) . .
C24 C23 Yb2 72.0(10) . 3
C22 C23 Yb2 73.2(10) . 3
C25 C24 C23 108.3(18) . .
C25 C24 Yb2 71.6(10) . 3
C23 C24 Yb2 79.1(11) . 3
C24 C25 N3 110.6(17) . .
C24 C25 C30 132.6(19) . .
N3 C25 C30 116.7(16) . .
C24 C25 Yb2 79.4(10) . 3
N3 C25 Yb2 76.3(10) . 3
C30 C25 Yb2 110.2(10) . 3
C27 C26 N4 113.7(16) . .
C27 C26 Yb1 78.2(11) . .
N4 C26 Yb1 71.2(9) . .
C26 C27 C28 105.3(15) . .
C26 C27 Yb1 73.4(11) . .
C28 C27 Yb1 71.4(11) . .
C29 C28 C27 105.3(16) . .
C29 C28 Yb1 71.3(11) . .
C27 C28 Yb1 78.4(11) . .
N4 C29 C28 112.1(16) . .
N4 C29 C30 118.7(15) . .
C28 C29 C30 129.0(18) . .
N4 C29 Yb1 75.8(10) . .
C28 C29 Yb1 78.2(11) . .
C30 C29 Yb1 109.6(11) . .
C42 C30 C25 112.7(16) . .
C42 C30 C29 111.3(15) . .
C25 C30 C29 107.5(15) . .
C42 C30 C36 106.8(15) . .
C25 C30 C36 110.0(15) . .
C29 C30 C36 108.3(15) . .
C32 C31 C36 120(2) . .
C33 C32 C31 124(3) . .
C34 C33 C32 118(3) . .
C33 C34 C35 122(3) . .
C36 C35 C34 117(2) . .
C31 C36 C35 118(2) . .
C31 C36 C30 122.6(16) . .
C35 C36 C30 119(2) . .
C38 C37 C42 121(2) . .
C39 C38 C37 121(3) . .
C40 C39 C38 119(2) . .
C39 C40 C41 123(3) . .
C42 C41 C40 116(2) . .
C37 C42 C41 120.2(19) . .
C37 C42 C30 120.1(19) . .
C41 C42 C30 120(2) . .
N5 C43 C44 110.3(18) . .
N5 C43 Yb4 72.2(10) . .
C44 C43 Yb4 76.4(11) . .
C45 C44 C43 105.5(18) . .
C45 C44 Yb4 72.2(10) . .
C43 C44 Yb4 74.2(10) . .
C46 C45 C44 108.5(19) . .
C46 C45 Yb4 72.4(10) . .
C44 C45 Yb4 78.9(11) . .
C45 C46 N5 111.2(18) . .
C45 C46 C51 133(2) . .
N5 C46 C51 115.9(16) . .
C45 C46 Yb4 78.2(11) . .
N5 C46 Yb4 77.1(10) . .
C51 C46 Yb4 110.7(10) . .
C48 C47 N6 109.4(16) . .
C48 C47 Yb3 76.3(11) . .
N6 C47 Yb3 73.0(9) . .
C49 C48 C47 107.3(17) . .
C49 C48 Yb3 72.3(11) . .
C47 C48 Yb3 74.3(11) . .
C48 C49 C50 107.2(17) . .
C48 C49 Yb3 78.3(12) . .
C50 C49 Yb3 71.8(11) . .
N6 C50 C49 110.5(15) . .
N6 C50 C51 118.8(15) . .
C49 C50 C51 130.7(17) . .
N6 C50 Yb3 78.0(10) . .
C49 C50 Yb3 77.8(11) . .
C51 C50 Yb3 110.4(11) . .
C50 C51 C46 106.6(14) . .
C50 C51 C57 110.7(15) . .
C46 C51 C57 111.0(15) . .
C50 C51 C63 109.6(14) . .
C46 C51 C63 110.6(15) . .
C57 C51 C63 108.4(15) . .
C57 C52 C53 122(2) . .
C54 C53 C52 119(2) . .
C53 C54 C55 121(2) . .
C54 C55 C56 120(2) . .
C57 C56 C55 121(2) . .
C56 C57 C52 117.1(19) . .
C56 C57 C51 121.8(17) . .
C52 C57 C51 121.0(19) . .
C63 C58 C59 120(2) . .
C60 C59 C58 119(2) . .
C61 C60 C59 120(2) . .
C60 C61 C62 120(2) . .
C61 C62 C63 121(2) . .
C58 C63 C62 118.1(18) . .
C58 C63 C51 121.3(18) . .
C62 C63 C51 120.3(18) . .
C65 C64 N7 111.5(16) . .
C65 C64 Yb4 78.3(11) . 4_565
N7 C64 Yb4 73.9(9) . 4_565
C64 C65 C66 105.9(17) . .
C64 C65 Yb4 73.4(11) . 4_565
C66 C65 Yb4 73.2(11) . 4_565
C67 C66 C65 107.3(16) . .
C67 C66 Yb4 71.2(10) . 4_565
C65 C66 Yb4 77.0(11) . 4_565
C66 C67 N7 109.3(14) . .
C66 C67 C72 132.9(16) . .
N7 C67 C72 117.7(16) . .
C66 C67 Yb4 79.4(10) . 4_565
N7 C67 Yb4 77.2(9) . 4_565
C72 C67 Yb4 109.9(10) . 4_565
C69 C68 N8 109.2(16) . .
C69 C68 Yb3 77.7(10) . .
N8 C68 Yb3 71.9(9) . .
C68 C69 C70 109.5(17) . .
C68 C69 Yb3 73.5(11) . .
C70 C69 Yb3 74.8(10) . .
C71 C70 C69 104.0(16) . .
C71 C70 Yb3 70.5(10) . .
C69 C70 Yb3 75.2(10) . .
C70 C71 N8 112.9(17) . .
C70 C71 C72 133.2(17) . .
N8 C71 C72 113.7(17) . .
C70 C71 Yb3 80.7(12) . .
N8 C71 Yb3 74.5(9) . .
C72 C71 Yb3 109.0(10) . .
C67 C72 C84 113.6(14) . .
C67 C72 C78 110.3(14) . .
C84 C72 C78 105.9(14) . .
C67 C72 C71 109.6(14) . .
C84 C72 C71 108.4(14) . .
C78 C72 C71 108.8(14) . .
C78 C73 C74 120(2) . .
C75 C74 C73 123(2) . .
C76 C75 C74 118(2) . .
C75 C76 C77 120(2) . .
C78 C77 C76 122.7(19) . .
C73 C78 C77 116.2(18) . .
C73 C78 C72 125.2(18) . .
C77 C78 C72 118.6(17) . .
C84 C79 C80 117(2) . .
C81 C80 C79 123(2) . .
C80 C81 C82 119(2) . .
C83 C82 C81 119(2) . .
C84 C83 C82 122.3(18) . .
C79 C84 C83 119.4(18) . .
C79 C84 C72 119.4(17) . .
C83 C84 C72 121.1(16) . .

loop_
_geom_bond_atom_site_label_1
_geom_bond_atom_site_label_2
_geom_bond_distance
_geom_bond_site_symmetry_2
Yb1 N3 2.446(16) .
Yb1 N1 2.469(14) .
Yb1 C29 2.625(18) .
Yb1 N2 2.639(14) .
Yb1 N4 2.648(13) .
Yb1 C8 2.637(17) .
Yb1 C28 2.713(19) .
Yb1 C7 2.735(16) .
Yb1 C5 2.737(17) .
Yb1 C26 2.745(16) .
Yb1 C6 2.785(17) .
Yb1 C27 2.805(19) .
Yb2 N2 2.451(15) .
Yb2 N4 2.463(14) 4
Yb2 C25 2.627(17) 4
Yb2 N1 2.672(13) .
Yb2 N3 2.667(15) 4
Yb2 C4 2.683(16) .
Yb2 C24 2.722(16) 4
Yb2 C3 2.735(17) .
Yb2 C1 2.726(17) .
Yb2 C22 2.755(19) 4
Yb2 C2 2.782(19) .
Yb2 C23 2.810(19) 4
Yb3 N5 2.442(15) .
Yb3 N7 2.482(16) .
Yb3 C50 2.622(18) .
Yb3 C71 2.631(18) .
Yb3 N8 2.630(14) .
Yb3 C49 2.697(19) .
Yb3 C68 2.707(17) .
Yb3 N6 2.695(14) .
Yb3 C47 2.746(16) .
Yb3 C69 2.759(17) .
Yb3 C48 2.77(2) .
Yb3 C70 2.753(17) .
Yb4 N8 2.442(15) 3_655
Yb4 N6 2.466(15) .
Yb4 C46 2.622(17) .
Yb4 C67 2.637(16) 3_655
Yb4 C45 2.694(18) .
Yb4 N5 2.673(15) .
Yb4 N7 2.694(14) 3_655
Yb4 C64 2.728(17) 3_655
Yb4 C43 2.750(19) .
Yb4 C66 2.739(18) 3_655
Yb4 C44 2.777(17) .
Yb4 C65 2.787(19) 3_655
N1 C1 1.35(2) .
N1 C4 1.37(2) .
N2 C5 1.39(2) .
N2 C8 1.42(2) .
N3 C22 1.37(2) .
N3 C25 1.40(2) .
N3 Yb2 2.667(15) 3
N4 C29 1.38(2) .
N4 C26 1.39(2) .
N4 Yb2 2.463(14) 3
N5 C43 1.38(2) .
N5 C46 1.37(2) .
N6 C50 1.38(2) .
N6 C47 1.41(2) .
N7 C64 1.38(2) .
N7 C67 1.39(2) .
N7 Yb4 2.694(14) 4_565
N8 C68 1.39(2) .
N8 C71 1.40(2) .
N8 Yb4 2.442(15) 4_565
C1 C2 1.35(2) .
C2 C3 1.38(2) .
C3 C4 1.38(2) .
C4 C9 1.54(2) .
C5 C6 1.38(3) .
C6 C7 1.44(3) .
C7 C8 1.38(2) .
C8 C9 1.53(3) .
C9 C15 1.52(3) .
C9 C21 1.54(2) .
C10 C11 1.34(3) .
C10 C15 1.37(3) .
C11 C12 1.39(3) .
C12 C13 1.35(3) .
C13 C14 1.36(3) .
C14 C15 1.37(3) .
C16 C21 1.37(3) .
C16 C17 1.39(3) .
C17 C18 1.35(3) .
C18 C19 1.40(3) .
C19 C20 1.38(3) .
C20 C21 1.39(3) .
C22 C23 1.40(3) .
C22 Yb2 2.755(19) 3
C23 C24 1.38(3) .
C23 Yb2 2.810(19) 3
C24 C25 1.34(2) .
C24 Yb2 2.722(16) 3
C25 C30 1.53(3) .
C25 Yb2 2.627(17) 3
C26 C27 1.36(2) .
C27 C28 1.44(2) .
C28 C29 1.41(2) .
C29 C30 1.54(3) .
C30 C42 1.56(3) .
C30 C36 1.57(3) .
C31 C32 1.36(3) .
C31 C36 1.41(3) .
C32 C33 1.35(4) .
C33 C34 1.35(4) .
C34 C35 1.45(3) .
C35 C36 1.42(3) .
C37 C38 1.36(3) .
C37 C42 1.39(3) .
C38 C39 1.35(4) .
C39 C40 1.34(4) .
C40 C41 1.44(3) .
C41 C42 1.37(3) .
C43 C44 1.40(3) .
C44 C45 1.37(3) .
C45 C46 1.35(2) .
C46 C51 1.54(3) .
C47 C48 1.40(3) .
C48 C49 1.39(3) .
C49 C50 1.40(2) .
C50 C51 1.53(2) .
C51 C57 1.55(3) .
C51 C63 1.56(3) .
C52 C57 1.37(3) .
C52 C53 1.40(3) .
C53 C54 1.33(3) .
C54 C55 1.36(3) .
C55 C56 1.39(3) .
C56 C57 1.38(3) .
C58 C63 1.33(3) .
C58 C59 1.42(3) .
C59 C60 1.35(3) .
C60 C61 1.35(3) .
C61 C62 1.35(3) .
C62 C63 1.40(3) .
C64 C65 1.35(2) .
C64 Yb4 2.728(17) 4_565
C65 C66 1.42(2) .
C65 Yb4 2.787(19) 4_565
C66 C67 1.37(2) .
C66 Yb4 2.739(18) 4_565
C67 C72 1.51(2) .
C67 Yb4 2.637(16) 4_565
C68 C69 1.36(3) .
C69 C70 1.42(3) .
C70 C71 1.34(2) .
C71 C72 1.55(3) .
C72 C84 1.55(2) .
C72 C78 1.57(2) .
C73 C78 1.36(2) .
C73 C74 1.40(3) .
C74 C75 1.37(3) .
C75 C76 1.32(3) .
C76 C77 1.40(3) .
C77 C78 1.40(3) .
C79 C84 1.37(2) .
C79 C80 1.46(3) .
C80 C81 1.33(3) .
C81 C82 1.40(3) .
C82 C83 1.39(3) .
C83 C84 1.38(2) .
